data_7022341
loop_
_publ_author_name
'\'Alvarez, Celedonio M'
'Garc\'ia-Escudero, Luis A'
'Garc\'ia-Rodr\'iguez, Ra\'ul'
'Miguel, Daniel'

_publ_section_title
;
 Schiff plus click: one-pot preparation of triazole-substituted
 iminopyridines and ring opening of the triazole ring.
;
_journal_issue 7
_journal_name_full 'Dalton transactions (Cambridge, England : 2003)'
_journal_page_first 2556
_journal_page_last 2561
_journal_paper_doi 10.1039/c2dt32400h
_journal_volume 42
_journal_year 2013
_chemical_formula_sum 'C25 H19 Br Cl2 Mn N5 O3'
_chemical_formula_weight 643.20
_chemical_name_systematic
;
?
;
_space_group_IT_number 15
_symmetry_cell_setting monoclinic
_symmetry_space_group_name_Hall '-C 2yc'
_symmetry_space_group_name_H-M 'C 1 2/c 1'
_atom_sites_solution_hydrogens geom
_atom_sites_solution_primary direct
_atom_sites_solution_secondary difmap
_audit_creation_method SHELXL-97
_cell_angle_alpha 90.00
_cell_angle_beta 110.314(9)
_cell_angle_gamma 90.00
_cell_formula_units_Z 8
_cell_length_a 28.011(16)
_cell_length_b 12.952(7)
_cell_length_c 15.675(8)
_cell_measurement_reflns_used 718
_cell_measurement_temperature 296(2)
_cell_measurement_theta_max 23.223
_cell_measurement_theta_min 2.395
_cell_volume 5333(5)
_computing_cell_refinement 'Bruker SMART'
_computing_data_collection 'Bruker SMART'
_computing_data_reduction 'Bruker SAINT'
_computing_molecular_graphics 'Bruker SHELXTL'
_computing_publication_material 'Bruker SHELXTL'
_computing_structure_refinement 'SHELXL-97 (Sheldrick, 1997)'
_computing_structure_solution 'SHELXS-97 (Sheldrick, 1990)'
_diffrn_ambient_temperature 296(2)
_diffrn_measured_fraction_theta_full 0.991
_diffrn_measured_fraction_theta_max 0.991
_diffrn_measurement_device_type 'CCD area detector'
_diffrn_measurement_method 'phi and omega scans'
_diffrn_radiation_monochromator graphite
_diffrn_radiation_source 'fine-focus sealed tube'
_diffrn_radiation_type MoK\a
_diffrn_radiation_wavelength 0.71073
_diffrn_reflns_av_R_equivalents 0.1303
_diffrn_reflns_av_sigmaI/netI 0.1699
_diffrn_reflns_limit_h_max 30
_diffrn_reflns_limit_h_min -31
_diffrn_reflns_limit_k_max 14
_diffrn_reflns_limit_k_min -14
_diffrn_reflns_limit_l_max 13
_diffrn_reflns_limit_l_min -17
_diffrn_reflns_number 11939
_diffrn_reflns_theta_full 23.37
_diffrn_reflns_theta_max 23.37
_diffrn_reflns_theta_min 1.55
_exptl_absorpt_coefficient_mu 2.231
_exptl_absorpt_correction_T_max 1.000000
_exptl_absorpt_correction_T_min 0.719655
_exptl_absorpt_correction_type multi-scan
_exptl_absorpt_process_details SADABS
_exptl_crystal_colour RED
_exptl_crystal_density_diffrn 1.602
_exptl_crystal_density_method 'not measured'
_exptl_crystal_description BLOCK
_exptl_crystal_F_000 2576
_exptl_crystal_size_max 0.20
_exptl_crystal_size_mid 0.11
_exptl_crystal_size_min 0.05
_refine_diff_density_max 0.562
_refine_diff_density_min -0.589
_refine_diff_density_rms 0.084
_refine_ls_extinction_method none
_refine_ls_goodness_of_fit_ref 1.006
_refine_ls_hydrogen_treatment constr
_refine_ls_matrix_type full
_refine_ls_number_parameters 334
_refine_ls_number_reflns 3860
_refine_ls_number_restraints 0
_refine_ls_restrained_S_all 1.006
_refine_ls_R_factor_all 0.1742
_refine_ls_R_factor_gt 0.0790
_refine_ls_shift/su_max 0.001
_refine_ls_shift/su_mean 0.000
_refine_ls_structure_factor_coef Fsqd
_refine_ls_weighting_details 'calc w=1/[\s^2^(Fo^2^)+(0.0422P)^2^+0.0000P] where P=(Fo^2^+2Fc^2^)/3'
_refine_ls_weighting_scheme calc
_refine_ls_wR_factor_gt 0.1227
_refine_ls_wR_factor_ref 0.1441
_reflns_number_gt 1788
_reflns_number_total 3860
_reflns_threshold_expression >2sigma(I)
_cod_data_source_file c2dt32400h.txt
_cod_data_source_block Compound_3b_lg127d
_cod_depositor_comments
;
The following automatic conversions were performed:

'_symmetry_cell_setting' value 'Monoclinic' changed to 'monoclinic'
according to /home/saulius/struct/CIF-dictionaries/cif_core.dic
dictionary named 'cif_core.dic' version 2.4.2 from 2011-04-26.

Automatic conversion script
Id: cif_fix_values 1891 2012-01-12 08:04:46Z andrius 
;
_cod_original_cell_volume 5334(5)
_cod_original_sg_symbol_H-M C2/c
_cod_database_code 7022341

loop_
_symmetry_equiv_pos_as_xyz
'x, y, z'
'-x, y, -z+1/2'
'x+1/2, y+1/2, z'
'-x+1/2, y+1/2, -z+1/2'
'-x, -y, -z'
'x, -y, z-1/2'
'-x+1/2, -y+1/2, -z'
'x+1/2, -y+1/2, z-1/2'

loop_
_atom_site_label
_atom_site_type_symbol
_atom_site_fract_x
_atom_site_fract_y
_atom_site_fract_z
_atom_site_U_iso_or_equiv
_atom_site_adp_type
_atom_site_occupancy
_atom_site_symmetry_multiplicity
_atom_site_calc_flag
_atom_site_refinement_flags
Mn1 Mn 1.12828(5) 0.66470(12) 0.42142(9) 0.0434(5) Uani 1 1 d .
Br1 Br 1.09681(4) 0.63303(9) 0.25356(7) 0.0617(4) Uani 1 1 d .
N1 N 1.0791(3) 0.7879(6) 0.3974(5) 0.043(2) Uani 1 1 d .
N2 N 1.0623(3) 0.5942(6) 0.4227(4) 0.0329(19) Uani 1 1 d .
N3 N 0.9516(3) 0.1797(7) 0.3110(6) 0.065(3) Uani 1 1 d .
N4 N 0.9091(4) 0.1552(7) 0.2460(7) 0.068(3) Uani 1 1 d .
N5 N 0.8869(3) 0.2418(7) 0.2071(5) 0.052(2) Uani 1 1 d .
C1 C 1.1500(3) 0.6830(8) 0.5416(8) 0.050(3) Uani 1 1 d .
O1 O 1.1658(3) 0.6917(6) 0.6196(5) 0.082(3) Uani 1 1 d .
C2 C 1.1666(4) 0.5526(10) 0.4309(6) 0.055(3) Uani 1 1 d .
O2 O 1.1938(3) 0.4834(6) 0.4346(5) 0.081(3) Uani 1 1 d .
C3 C 1.1800(4) 0.7388(9) 0.4115(6) 0.057(3) Uani 1 1 d .
O3 O 1.2135(3) 0.7864(7) 0.4044(5) 0.084(3) Uani 1 1 d .
C4 C 0.9566(3) 0.2847(8) 0.3123(6) 0.036(2) Uani 1 1 d .
C5 C 0.9153(4) 0.3213(8) 0.2467(6) 0.048(3) Uani 1 1 d .
H5 H 0.9079 0.3904 0.2318 0.058 Uiso 1 1 calc R
C11 C 1.0883(4) 0.8841(10) 0.3808(7) 0.060(3) Uani 1 1 d .
H11 H 1.1200 0.9007 0.3781 0.072 Uiso 1 1 calc R
C12 C 1.0520(5) 0.9616(9) 0.3670(7) 0.066(3) Uani 1 1 d .
H12 H 1.0596 1.0293 0.3565 0.079 Uiso 1 1 calc R
C13 C 1.0054(5) 0.9370(10) 0.3690(7) 0.067(3) Uani 1 1 d .
H13 H 0.9807 0.9878 0.3606 0.081 Uiso 1 1 calc R
C14 C 0.9948(4) 0.8359(9) 0.3835(6) 0.054(3) Uani 1 1 d .
H14 H 0.9628 0.8170 0.3838 0.065 Uiso 1 1 calc R
C15 C 1.0326(4) 0.7644(8) 0.3976(6) 0.040(3) Uani 1 1 d .
C16 C 1.0257(3) 0.6556(8) 0.4125(5) 0.039(2) Uani 1 1 d .
H16 H 0.9948 0.6315 0.4145 0.046 Uiso 1 1 calc R
C17 C 1.0538(3) 0.4860(7) 0.4314(6) 0.034(2) Uani 1 1 d .
C18 C 1.0898(3) 0.4267(8) 0.4940(6) 0.041(3) Uani 1 1 d .
H18 H 1.1196 0.4566 0.5331 0.049 Uiso 1 1 calc R
C19 C 1.0814(4) 0.3217(8) 0.4986(6) 0.045(3) Uani 1 1 d .
H19 H 1.1051 0.2814 0.5421 0.053 Uiso 1 1 calc R
C20 C 1.0387(4) 0.2772(8) 0.4397(6) 0.042(3) Uani 1 1 d .
H20 H 1.0342 0.2063 0.4427 0.051 Uiso 1 1 calc R
C21 C 1.0016(3) 0.3341(8) 0.3756(6) 0.036(2) Uani 1 1 d .
C22 C 1.0098(3) 0.4398(7) 0.3723(5) 0.034(2) Uani 1 1 d .
H22 H 0.9855 0.4803 0.3299 0.041 Uiso 1 1 calc R
C30 C 0.8400(4) 0.2363(8) 0.1269(6) 0.065(3) Uani 1 1 d .
H30A H 0.8467 0.1968 0.0796 0.078 Uiso 1 1 calc R
H30B H 0.8303 0.3056 0.1038 0.078 Uiso 1 1 calc R
C31 C 0.7966(4) 0.1876(9) 0.1474(6) 0.046(3) Uani 1 1 d .
C32 C 0.7887(4) 0.0826(10) 0.1401(6) 0.061(3) Uani 1 1 d .
H32 H 0.8103 0.0427 0.1198 0.073 Uiso 1 1 calc R
C33 C 0.7503(5) 0.0330(10) 0.1614(8) 0.083(4) Uani 1 1 d .
H33 H 0.7465 -0.0384 0.1579 0.100 Uiso 1 1 calc R
C34 C 0.7185(5) 0.0949(16) 0.1876(9) 0.097(6) Uani 1 1 d .
H34 H 0.6920 0.0647 0.2016 0.117 Uiso 1 1 calc R
C35 C 0.7240(6) 0.1974(16) 0.1940(10) 0.108(6) Uani 1 1 d .
H35 H 0.7014 0.2374 0.2115 0.130 Uiso 1 1 calc R
C36 C 0.7638(5) 0.2440(10) 0.1741(8) 0.084(4) Uani 1 1 d .
H36 H 0.7678 0.3153 0.1794 0.101 Uiso 1 1 calc R
C90 C 1.1485(5) 1.0392(9) 0.1235(8) 0.098(4) Uani 1 1 d .
H90A H 1.1186 1.0732 0.0822 0.117 Uiso 1 1 calc R
H90B H 1.1625 1.0830 0.1766 0.117 Uiso 1 1 calc R
Cl91 Cl 1.13078(17) 0.9217(4) 0.1569(4) 0.175(2) Uani 1 1 d .
Cl92 Cl 1.19285(15) 1.0258(4) 0.0709(2) 0.1400(17) Uani 1 1 d .

loop_
_atom_site_aniso_label
_atom_site_aniso_U_11
_atom_site_aniso_U_22
_atom_site_aniso_U_33
_atom_site_aniso_U_23
_atom_site_aniso_U_13
_atom_site_aniso_U_12
Mn1 0.0330(9) 0.0499(11) 0.0438(10) -0.0051(8) 0.0090(7) -0.0067(8)
Br1 0.0549(8) 0.0790(9) 0.0472(7) -0.0087(6) 0.0126(5) -0.0104(7)
N1 0.046(6) 0.037(6) 0.047(5) -0.006(4) 0.016(4) -0.019(5)
N2 0.027(5) 0.029(6) 0.037(5) -0.001(4) 0.005(4) 0.004(4)
N3 0.044(6) 0.033(6) 0.097(8) -0.004(5) -0.002(5) -0.004(5)
N4 0.062(7) 0.035(6) 0.090(7) 0.000(6) 0.004(6) -0.002(6)
N5 0.044(6) 0.049(7) 0.056(6) 0.005(5) 0.006(5) -0.015(5)
C1 0.031(6) 0.048(8) 0.055(8) 0.003(6) -0.007(6) -0.002(5)
O1 0.078(6) 0.100(7) 0.050(5) -0.006(5) 0.001(5) -0.003(5)
C2 0.027(7) 0.087(10) 0.050(7) -0.006(6) 0.011(6) -0.018(6)
O2 0.055(6) 0.079(7) 0.103(7) -0.006(5) 0.020(5) 0.020(5)
C3 0.064(9) 0.062(9) 0.038(7) -0.007(6) 0.009(6) -0.001(7)
O3 0.058(6) 0.105(8) 0.088(6) 0.004(5) 0.022(5) -0.030(5)
C4 0.029(6) 0.037(7) 0.037(7) -0.003(5) 0.006(5) -0.005(5)
C5 0.053(7) 0.042(7) 0.047(7) 0.004(6) 0.014(6) -0.011(6)
C11 0.052(8) 0.055(9) 0.072(8) 0.001(7) 0.022(6) -0.025(7)
C12 0.081(10) 0.041(9) 0.067(8) 0.008(6) 0.014(7) -0.009(8)
C13 0.067(9) 0.061(10) 0.065(8) 0.000(7) 0.010(7) 0.012(7)
C14 0.065(8) 0.031(7) 0.060(7) 0.008(6) 0.014(6) -0.005(7)
C15 0.048(8) 0.028(7) 0.044(7) 0.001(5) 0.014(5) 0.000(6)
C16 0.034(6) 0.041(8) 0.043(6) 0.000(5) 0.016(5) -0.001(6)
C17 0.028(6) 0.033(7) 0.040(6) 0.002(5) 0.012(5) -0.002(5)
C18 0.021(6) 0.055(8) 0.044(7) 0.000(5) 0.008(5) -0.005(5)
C19 0.038(7) 0.044(8) 0.046(7) 0.013(5) 0.008(5) 0.011(6)
C20 0.042(7) 0.043(7) 0.042(7) 0.008(5) 0.014(6) 0.002(6)
C21 0.036(6) 0.041(7) 0.034(6) 0.004(5) 0.013(5) 0.003(6)
C22 0.031(6) 0.039(7) 0.031(6) 0.003(5) 0.010(5) 0.005(5)
C30 0.075(9) 0.059(8) 0.051(8) 0.009(6) 0.009(7) -0.017(7)
C31 0.043(7) 0.051(9) 0.038(7) -0.005(5) 0.006(5) -0.002(7)
C32 0.048(8) 0.068(10) 0.064(8) -0.019(6) 0.017(6) -0.003(7)
C33 0.049(9) 0.089(11) 0.100(10) 0.001(8) 0.013(8) -0.038(8)
C34 0.033(9) 0.19(2) 0.059(9) 0.000(11) 0.009(7) -0.012(12)
C35 0.058(12) 0.169(19) 0.095(12) -0.029(13) 0.022(9) 0.024(13)
C36 0.065(10) 0.088(11) 0.086(10) -0.020(8) 0.009(8) 0.012(9)
C90 0.115(11) 0.095(12) 0.094(10) -0.001(8) 0.050(9) 0.001(9)
Cl91 0.131(4) 0.111(4) 0.310(7) -0.068(4) 0.110(4) -0.043(3)
Cl92 0.116(3) 0.215(5) 0.099(3) 0.018(3) 0.051(3) 0.046(3)

loop_
_atom_type_symbol
_atom_type_description
_atom_type_scat_dispersion_real
_atom_type_scat_dispersion_imag
_atom_type_scat_source
C C 0.0033 0.0016 'International Tables Vol C Tables 4.2.6.8 and 6.1.1.4'
H H 0.0000 0.0000 'International Tables Vol C Tables 4.2.6.8 and 6.1.1.4'
N N 0.0061 0.0033 'International Tables Vol C Tables 4.2.6.8 and 6.1.1.4'
O O 0.0106 0.0060 'International Tables Vol C Tables 4.2.6.8 and 6.1.1.4'
Mn Mn 0.3368 0.7283 'International Tables Vol C Tables 4.2.6.8 and 6.1.1.4'
Br Br -0.2901 2.4595 'International Tables Vol C Tables 4.2.6.8 and 6.1.1.4'
Cl Cl 0.1484 0.1585 'International Tables Vol C Tables 4.2.6.8 and 6.1.1.4'

loop_
_geom_angle_atom_site_label_1
_geom_angle_atom_site_label_2
_geom_angle_atom_site_label_3
_geom_angle
C2 Mn1 C1 92.6(4)
C2 Mn1 C3 87.8(5)
C1 Mn1 C3 91.8(4)
C2 Mn1 N1 173.9(4)
C1 Mn1 N1 92.9(4)
C3 Mn1 N1 94.5(4)
C2 Mn1 N2 98.8(4)
C1 Mn1 N2 91.5(3)
C3 Mn1 N2 172.4(4)
N1 Mn1 N2 78.5(3)
C2 Mn1 Br1 86.3(3)
C1 Mn1 Br1 178.1(3)
C3 Mn1 Br1 89.8(3)
N1 Mn1 Br1 88.0(2)
N2 Mn1 Br1 87.03(18)
C11 N1 C15 118.1(9)
C11 N1 Mn1 127.4(8)
C15 N1 Mn1 114.4(7)
C16 N2 C17 118.1(8)
C16 N2 Mn1 114.2(6)
C17 N2 Mn1 127.6(6)
N4 N3 C4 108.2(8)
N3 N4 N5 108.0(8)
C5 N5 N4 109.5(8)
C5 N5 C30 130.8(10)
N4 N5 C30 119.4(9)
O1 C1 Mn1 176.9(9)
O2 C2 Mn1 175.2(10)
O3 C3 Mn1 179.4(10)
C5 C4 N3 106.4(8)
C5 C4 C21 133.0(10)
N3 C4 C21 120.5(9)
N5 C5 C4 107.8(9)
N1 C11 C12 122.2(10)
C13 C12 C11 118.9(11)
C12 C13 C14 119.4(11)
C15 C14 C13 118.2(10)
N1 C15 C14 123.1(10)
N1 C15 C16 114.0(9)
C14 C15 C16 123.0(10)
N2 C16 C15 118.8(9)
C18 C17 C22 119.7(9)
C18 C17 N2 120.6(9)
C22 C17 N2 119.6(8)
C17 C18 C19 119.3(9)
C20 C19 C18 120.4(9)
C19 C20 C21 122.0(10)
C20 C21 C22 117.4(9)
C20 C21 C4 121.1(10)
C22 C21 C4 121.5(9)
C21 C22 C17 121.1(9)
N5 C30 C31 112.7(8)
C36 C31 C32 116.9(11)
C36 C31 C30 121.9(12)
C32 C31 C30 121.2(11)
C31 C32 C33 123.6(11)
C34 C33 C32 116.2(13)
C35 C34 C33 122.4(16)
C34 C35 C36 119.6(15)
C31 C36 C35 121.2(13)
Cl92 C90 Cl91 112.7(7)

loop_
_geom_bond_atom_site_label_1
_geom_bond_atom_site_label_2
_geom_bond_distance
Mn1 C2 1.781(13)
Mn1 C1 1.783(11)
Mn1 C3 1.788(12)
Mn1 N1 2.055(8)
Mn1 N2 2.067(7)
Mn1 Br1 2.502(2)
N1 C11 1.316(11)
N1 C15 1.339(10)
N2 C16 1.265(10)
N2 C17 1.435(10)
N3 N4 1.309(10)
N3 C4 1.367(11)
N4 N5 1.324(10)
N5 C5 1.317(11)
N5 C30 1.472(11)
C1 O1 1.152(10)
C2 O2 1.164(11)
C3 O3 1.161(10)
C4 C5 1.341(11)
C4 C21 1.453(12)
C11 C12 1.391(13)
C12 C13 1.356(13)
C13 C14 1.378(13)
C14 C15 1.366(12)
C15 C16 1.453(12)
C17 C18 1.372(11)
C17 C22 1.395(11)
C18 C19 1.387(12)
C19 C20 1.360(11)
C20 C21 1.381(11)
C21 C22 1.392(11)
C30 C31 1.499(12)
C31 C36 1.350(14)
C31 C32 1.376(13)
C32 C33 1.389(13)
C33 C34 1.365(16)
C34 C35 1.336(18)
C35 C36 1.395(17)
C90 Cl92 1.721(11)
C90 Cl91 1.737(12)
